data_2013255
loop_
_publ_author_name
'Matija\<si\'c, Ivanka'
'Pavlovi\'c, Gordana'
'Trojko Jr., Rudolf'

_publ_section_title
;
 Methyl 3,6-di-<i>O</i>-pivaloyl-\a-<small>D</small>-mannopyranoside
;
_journal_issue 4
_journal_name_full 'Acta Crystallographica Section C'
_journal_page_first o184
_journal_page_last o186
_journal_paper_doi 10.1107/S010827010300324X
_journal_volume 59
_journal_year 2003
_chemical_formula_iupac 'C17 H30 O8'
_chemical_formula_moiety 'C17 H30 O8'
_chemical_formula_sum 'C17 H30 O8'
_chemical_formula_weight 362.41
_chemical_melting_point 363.0(10)
_chemical_name_common
;
 methyl 3,6-di-O-pivaloyl-\a-D-mannopyranoside
;
_chemical_name_systematic
;
 methyl 3,6-di-O-pivaloyl-\a-D-mannopyranoside
;
_space_group_IT_number 19
_symmetry_cell_setting orthorhombic
_symmetry_space_group_name_Hall 'P 2ac 2ab'
_symmetry_space_group_name_H-M 'P 21 21 21'
_atom_sites_solution_hydrogens 'geom & dmap'
_atom_sites_solution_primary direct
_atom_sites_solution_secondary difmap
_audit_creation_method SHELXL97
_cell_angle_alpha 90.00
_cell_angle_beta 90.00
_cell_angle_gamma 90.00
_cell_formula_units_Z 4
_cell_length_a 6.8711(11)
_cell_length_b 15.231(2)
_cell_length_c 19.263(3)
_cell_measurement_reflns_used 38
_cell_measurement_temperature 293(2)
_cell_measurement_theta_max 17.8
_cell_measurement_theta_min 10.1
_cell_volume 2015.9(5)
_computing_cell_refinement 'STADI4 (Stoe & Cie, 1995)'
_computing_data_collection 'STADI4 (Stoe & Cie, 1995)'
_computing_data_reduction 'X-RED (Stoe & Cie, 1995)'
_computing_molecular_graphics 'PLATON98 (Spek, 1998)'
_computing_publication_material 'SHELXL-97 (Sheldrick, 1997)'
_computing_structure_refinement 'SHELXL-97 (Sheldrick, 1997)'
_computing_structure_solution 'SHELXS-97 (Sheldrick, 1997)'
_diffrn_ambient_temperature 293(2)
_diffrn_measured_fraction_theta_full 0.990
_diffrn_measured_fraction_theta_max 0.990
_diffrn_measurement_device_type 'Philips PW 1100 (upgraded by Stoe)'
_diffrn_measurement_method \w-scans
_diffrn_radiation_monochromator graphite
_diffrn_radiation_source 'fine-focus sealed tube'
_diffrn_radiation_type MoK\a
_diffrn_radiation_wavelength 0.71073
_diffrn_reflns_av_R_equivalents 0.0268
_diffrn_reflns_av_sigmaI/netI 0.0710
_diffrn_reflns_limit_h_max 8
_diffrn_reflns_limit_h_min -8
_diffrn_reflns_limit_k_max 19
_diffrn_reflns_limit_k_min -19
_diffrn_reflns_limit_l_max 24
_diffrn_reflns_limit_l_min -24
_diffrn_reflns_number 4972
_diffrn_reflns_theta_full 26.96
_diffrn_reflns_theta_max 26.96
_diffrn_reflns_theta_min 2.88
_diffrn_standards_decay_% 5.8
_diffrn_standards_interval_time 90
_diffrn_standards_number 5
_exptl_absorpt_coefficient_mu 0.094
_exptl_absorpt_correction_type none
_exptl_crystal_colour colourless
_exptl_crystal_density_diffrn 1.194
_exptl_crystal_density_method 'not measured'
_exptl_crystal_description prism
_exptl_crystal_F_000 784
_exptl_crystal_size_max 0.55
_exptl_crystal_size_mid 0.35
_exptl_crystal_size_min 0.30
_refine_diff_density_max 0.158
_refine_diff_density_min -0.149
_refine_ls_extinction_coef 0.0133(16)
_refine_ls_extinction_expression Fc^*^=kFc[1+0.001xFc^2^\l^3^/sin(2\q)]^-1/4^
_refine_ls_extinction_method SHELXL
_refine_ls_goodness_of_fit_ref 0.930
_refine_ls_hydrogen_treatment mixed
_refine_ls_matrix_type full
_refine_ls_number_parameters 242
_refine_ls_number_reflns 4343
_refine_ls_number_restraints 0
_refine_ls_restrained_S_all 0.930
_refine_ls_R_factor_all 0.1087
_refine_ls_R_factor_gt 0.0426
_refine_ls_shift/su_max 0.002
_refine_ls_shift/su_mean 0.000
_refine_ls_structure_factor_coef Fsqd
_refine_ls_weighting_details 'w = 1/[\s^2^(Fo^2^)+(0.0646P)^2^] where P = (Fo^2^+2Fc^2^)/3'
_refine_ls_weighting_scheme calc
_refine_ls_wR_factor_gt 0.1003
_refine_ls_wR_factor_ref 0.1203
_reflns_number_gt 2268
_reflns_number_total 2487
_reflns_threshold_expression I>2\s(I)
_cod_data_source_file fa1007.cif
_cod_data_source_block I
_cod_depositor_comments
;
The following automatic conversions were performed:

'_chemical_melting_point' value '362-364 K' was changed to
'363.0(10)' - the average value was taken and precision was
estimated.

Automatic conversion script
Id: cif_fix_values 1646 2011-03-28 12:23:43Z adriana 

The following automatic conversions were performed:

'_chemical_melting_point' value '362-364 K' was changed to
'363.0(10)' - the average value was taken and precision was
estimated.

Automatic conversion script
Id: cif_fix_values 1715 2011-07-08 13:25:40Z adriana 
;
_cod_original_cell_volume 2016.0(5)
_cod_database_code 2013255
_cod_database_fobs_code 2013255

loop_
_symmetry_equiv_pos_as_xyz
'x, y, z'
'-x+1/2, -y, z+1/2'
'-x, y+1/2, -z+1/2'
'x+1/2, -y+1/2, -z'

loop_
_atom_site_label
_atom_site_fract_x
_atom_site_fract_y
_atom_site_fract_z
_atom_site_U_iso_or_equiv
_atom_site_adp_type
_atom_site_calc_flag
_atom_site_refinement_flags
_atom_site_occupancy
_atom_site_disorder_assembly
_atom_site_disorder_group
_atom_site_type_symbol
O1 0.5829(3) 0.66392(11) 0.00467(9) 0.0473(4) Uani d . 1 . . O
O2 0.3784(3) 0.72115(15) 0.17042(11) 0.0614(6) Uani d . 1 . . O
H22 0.283(8) 0.752(3) 0.165(3) 0.15(2) Uiso d . 1 . . H
O3 0.6345(3) 0.86347(10) 0.15893(8) 0.0464(5) Uani d . 1 . . O
O4 0.9835(2) 0.76914(13) 0.17472(10) 0.0450(4) Uani d . 1 . . O
H44 0.973(4) 0.807(2) 0.2015(15) 0.055(10) Uiso d . 1 . . H
O5 0.6528(2) 0.59850(11) 0.11202(9) 0.0421(4) Uani d . 1 . . O
O6 0.9958(3) 0.50237(11) 0.12785(8) 0.0506(5) Uani d . 1 . . O
O8 0.5792(3) 0.93935(11) 0.06213(11) 0.0619(6) Uani d . 1 . . O
O9 0.9822(3) 0.41165(11) 0.21884(11) 0.0557(5) Uani d . 1 . . O
C1 0.5184(4) 0.64821(16) 0.07276(12) 0.0428(6) Uani d . 1 . . C
H1 0.3964 0.6150 0.0701 0.051 Uiso calc R 1 . . H
C2 0.4747(3) 0.73633(17) 0.10589(14) 0.0443(6) Uani d . 1 . . C
H2 0.3920 0.7715 0.0752 0.053 Uiso calc R 1 . . H
C3 0.6659(4) 0.78382(15) 0.11952(12) 0.0381(6) Uani d . 1 . . C
H3 0.7296 0.7978 0.0754 0.046 Uiso calc R 1 . . H
C4 0.7998(3) 0.72768(15) 0.16369(13) 0.0363(6) Uani d . 1 . . C
H4 0.7378 0.7159 0.2086 0.044 Uiso calc R 1 . . H
C5 0.8350(3) 0.64089(15) 0.12557(13) 0.0364(6) Uani d . 1 . . C
H5 0.9040 0.6517 0.0819 0.044 Uiso calc R 1 . . H
C6 0.9492(4) 0.57787(14) 0.16991(13) 0.0444(6) Uani d . 1 . . C
H6A 1.0676 0.6056 0.1863 0.053 Uiso calc R 1 . . H
H6B 0.8727 0.5602 0.2099 0.053 Uiso calc R 1 . . H
C7 0.5996(5) 0.58572(18) -0.03506(16) 0.0593(8) Uani d . 1 . . C
H7A 0.7032 0.5503 -0.0168 0.089 Uiso calc R 1 . . H
H7B 0.6274 0.6004 -0.0825 0.089 Uiso calc R 1 . . H
H7C 0.4796 0.5536 -0.0328 0.089 Uiso calc R 1 . . H
C8 0.5914(4) 0.93673(15) 0.12454(14) 0.0412(6) Uani d . 1 . . C
C9 1.0048(4) 0.42383(15) 0.15763(15) 0.0458(6) Uani d . 1 . . C
C10 1.0504(6) 0.35327(19) 0.10514(16) 0.0762(11) Uani d . 1 . . C
C14 0.5653(4) 1.01546(17) 0.17175(14) 0.0497(7) Uani d . 1 . . C
C15 0.5406(5) 0.9896(2) 0.24774(15) 0.0660(9) Uani d . 1 . . C
H15A 0.4307 0.9511 0.2523 0.099 Uiso calc R 1 . . H
H15B 0.5196 1.0414 0.2752 0.099 Uiso calc R 1 . . H
H15C 0.6558 0.9602 0.2636 0.099 Uiso calc R 1 . . H
C16 0.7510(7) 1.0699(2) 0.1639(2) 0.0895(12) Uani d . 1 . . C
H16A 0.7481 1.1180 0.1961 0.134 Uiso calc R 1 . . H
H16B 0.7592 1.0922 0.1174 0.134 Uiso calc R 1 . . H
H16C 0.8621 1.0336 0.1733 0.134 Uiso calc R 1 . . H
C17 0.3844(7) 1.0659(2) 0.1481(2) 0.1004(15) Uani d . 1 . . C
H17A 0.2717 1.0292 0.1531 0.151 Uiso calc R 1 . . H
H17B 0.3990 1.0825 0.1003 0.151 Uiso calc R 1 . . H
H17C 0.3692 1.1176 0.1761 0.151 Uiso calc R 1 . . H
C11 1.0981(11) 0.2692(2) 0.1403(2) 0.135(2) Uani d . 1 . . C
H11A 1.1100 0.2235 0.1063 0.203 Uiso calc R 1 . . H
H11B 0.9964 0.2546 0.1724 0.203 Uiso calc R 1 . . H
H11C 1.2189 0.2753 0.1649 0.203 Uiso calc R 1 . . H
C12 1.2174(11) 0.3839(4) 0.0572(3) 0.164(3) Uani d . 1 . . C
H12A 1.3323 0.3941 0.0844 0.246 Uiso calc R 1 . . H
H12B 1.1802 0.4373 0.0342 0.246 Uiso calc R 1 . . H
H12C 1.2436 0.3394 0.0232 0.246 Uiso calc R 1 . . H
C13 0.8765(14) 0.3443(4) 0.0583(4) 0.222(5) Uani d . 1 . . C
H13A 0.9039 0.3020 0.0227 0.333 Uiso calc R 1 . . H
H13B 0.8483 0.4001 0.0373 0.333 Uiso calc R 1 . . H
H13C 0.7663 0.3253 0.0849 0.333 Uiso calc R 1 . . H

loop_
_atom_site_aniso_label
_atom_site_aniso_U_11
_atom_site_aniso_U_22
_atom_site_aniso_U_33
_atom_site_aniso_U_12
_atom_site_aniso_U_13
_atom_site_aniso_U_23
O1 0.0533(10) 0.0430(10) 0.0458(9) 0.0005(9) -0.0049(8) 0.0000(8)
O2 0.0394(10) 0.0808(15) 0.0640(13) 0.0105(10) 0.0124(10) 0.0046(11)
O3 0.0582(11) 0.0348(9) 0.0462(9) 0.0157(8) -0.0013(9) -0.0035(8)
O4 0.0348(9) 0.0423(10) 0.0578(11) 0.0018(9) -0.0022(9) -0.0092(9)
O5 0.0401(9) 0.0346(8) 0.0517(10) -0.0017(8) -0.0040(9) 0.0029(8)
O6 0.0695(12) 0.0331(9) 0.0493(9) 0.0183(9) 0.0020(9) 0.0043(8)
O8 0.0890(16) 0.0446(10) 0.0520(12) 0.0126(10) -0.0018(11) 0.0027(9)
O9 0.0694(13) 0.0407(10) 0.0571(12) 0.0041(10) 0.0000(11) 0.0095(9)
C1 0.0351(13) 0.0450(14) 0.0483(14) 0.0010(12) -0.0024(12) 0.0023(12)
C2 0.0358(13) 0.0482(15) 0.0488(14) 0.0091(12) 0.0004(12) 0.0025(12)
C3 0.0449(14) 0.0311(13) 0.0384(13) 0.0083(11) 0.0040(11) -0.0011(11)
C4 0.0317(12) 0.0331(13) 0.0440(14) 0.0000(10) 0.0025(11) 0.0007(11)
C5 0.0324(13) 0.0362(13) 0.0405(12) 0.0036(10) 0.0021(11) 0.0026(11)
C6 0.0504(16) 0.0348(14) 0.0480(15) 0.0096(11) -0.0009(13) -0.0002(11)
C7 0.0651(19) 0.0554(18) 0.0574(17) 0.0053(16) -0.0014(15) -0.0086(14)
C8 0.0404(14) 0.0334(13) 0.0497(16) 0.0049(12) -0.0014(12) -0.0018(12)
C9 0.0466(15) 0.0356(14) 0.0552(17) 0.0048(12) -0.0069(15) 0.0057(12)
C10 0.129(3) 0.0381(15) 0.0610(18) 0.0199(18) -0.014(2) -0.0031(14)
C14 0.0540(16) 0.0381(14) 0.0570(16) 0.0112(12) -0.0093(14) -0.0114(12)
C15 0.073(2) 0.0659(19) 0.0594(16) 0.0155(17) 0.0051(15) -0.0171(15)
C16 0.123(3) 0.067(2) 0.078(2) -0.035(2) 0.002(2) -0.011(2)
C17 0.116(3) 0.087(3) 0.098(3) 0.072(3) -0.036(2) -0.031(2)
C11 0.263(7) 0.051(2) 0.093(3) 0.060(3) 0.006(4) -0.0003(19)
C12 0.254(8) 0.106(4) 0.132(4) 0.058(4) 0.107(5) -0.004(3)
C13 0.314(10) 0.136(5) 0.216(7) 0.073(6) -0.184(8) -0.090(5)

loop_
_atom_type_symbol
_atom_type_description
_atom_type_scat_dispersion_real
_atom_type_scat_dispersion_imag
_atom_type_scat_source
C C 0.0033 0.0016 'International Tables Vol C Tables 4.2.6.8 and 6.1.1.4'
H H 0.0000 0.0000 'International Tables Vol C Tables 4.2.6.8 and 6.1.1.4'
O O 0.0106 0.0060 'International Tables Vol C Tables 4.2.6.8 and 6.1.1.4'

loop_
_geom_angle_atom_site_label_1
_geom_angle_atom_site_label_2
_geom_angle_atom_site_label_3
_geom_angle
_geom_angle_publ_flag
C1 O1 C7 112.7(2) no
C2 O2 H22 99(4) no
C8 O3 C3 118.35(18) no
C4 O4 H44 110(2) no
C1 O5 C5 115.28(17) no
C9 O6 C6 119.06(19) no
O1 C1 O5 112.6(2) no
O1 C1 C2 107.7(2) no
O5 C1 C2 112.2(2) no
O1 C1 H1 108.0 no
O5 C1 H1 108.0 no
C2 C1 H1 108.0 no
O2 C2 C1 108.4(2) no
O2 C2 C3 109.1(2) no
C1 C2 C3 108.82(18) no
O2 C2 H2 110.2 no
C1 C2 H2 110.2 no
C3 C2 H2 110.2 no
O3 C3 C4 105.59(19) no
O3 C3 C2 111.09(19) no
C4 C3 C2 110.62(19) no
O3 C3 H3 109.8 no
C4 C3 H3 109.8 no
C2 C3 H3 109.8 no
O4 C4 C3 111.75(19) no
O4 C4 C5 108.28(18) no
C3 C4 C5 108.26(19) no
O4 C4 H4 109.5 no
C3 C4 H4 109.5 no
C5 C4 H4 109.5 no
O5 C5 C6 105.75(18) no
O5 C5 C4 109.77(18) no
C6 C5 C4 111.14(19) no
O5 C5 H5 110.0 no
C6 C5 H5 110.0 no
C4 C5 H5 110.0 no
O6 C6 C5 107.77(19) no
O6 C6 H6A 110.2 no
C5 C6 H6A 110.2 no
O6 C6 H6B 110.2 no
C5 C6 H6B 110.2 no
H6A C6 H6B 108.5 no
O1 C7 H7A 109.5 no
O1 C7 H7B 109.5 no
H7A C7 H7B 109.5 no
O1 C7 H7C 109.5 no
H7A C7 H7C 109.5 no
H7B C7 H7C 109.5 no
O8 C8 O3 122.6(2) no
O8 C8 C14 124.3(2) no
O3 C8 C14 113.0(2) no
O9 C9 O6 123.8(2) no
O9 C9 C10 125.0(2) no
O6 C9 C10 111.2(2) no
C11 C10 C13 111.8(5) no
C11 C10 C9 110.8(3) no
C13 C10 C9 107.6(4) no
C11 C10 C12 111.7(4) no
C13 C10 C12 105.0(5) no
C9 C10 C12 109.9(3) no
C8 C14 C15 112.6(2) no
C8 C14 C16 105.7(2) no
C15 C14 C16 109.1(3) no
C8 C14 C17 108.3(2) no
C15 C14 C17 108.9(3) no
C16 C14 C17 112.1(3) no
C14 C15 H15A 109.5 no
C14 C15 H15B 109.5 no
H15A C15 H15B 109.5 no
C14 C15 H15C 109.5 no
H15A C15 H15C 109.5 no
H15B C15 H15C 109.5 no
C14 C16 H16A 109.5 no
C14 C16 H16B 109.5 no
H16A C16 H16B 109.5 no
C14 C16 H16C 109.5 no
H16A C16 H16C 109.5 no
H16B C16 H16C 109.5 no
C14 C17 H17A 109.5 no
C14 C17 H17B 109.5 no
H17A C17 H17B 109.5 no
C14 C17 H17C 109.5 no
H17A C17 H17C 109.5 no
H17B C17 H17C 109.5 no
C10 C11 H11A 109.5 no
C10 C11 H11B 109.5 no
H11A C11 H11B 109.5 no
C10 C11 H11C 109.5 no
H11A C11 H11C 109.5 no
H11B C11 H11C 109.5 no
C10 C12 H12A 109.5 no
C10 C12 H12B 109.5 no
H12A C12 H12B 109.5 no
C10 C12 H12C 109.5 no
H12A C12 H12C 109.5 no
H12B C12 H12C 109.5 no
C10 C13 H13A 109.5 no
C10 C13 H13B 109.5 no
H13A C13 H13B 109.5 no
C10 C13 H13C 109.5 no
H13A C13 H13C 109.5 no
H13B C13 H13C 109.5 no

loop_
_geom_bond_atom_site_label_1
_geom_bond_atom_site_label_2
_geom_bond_site_symmetry_2
_geom_bond_distance
_geom_bond_publ_flag
O1 C1 . 1.405(3) yes
O1 C7 . 1.420(3) yes
O2 C2 . 1.427(3) yes
O2 H22 . 0.82(5) no
O3 C8 . 1.331(3) yes
O3 C3 . 1.447(3) yes
O4 C4 . 1.427(3) yes
O4 H44 . 0.77(3) no
O5 C1 . 1.414(3) yes
O5 C5 . 1.433(3) yes
O6 C9 . 1.328(3) yes
O6 C6 . 1.443(3) yes
O8 C8 . 1.206(3) yes
O9 C9 . 1.204(3) yes
C1 C2 . 1.516(3) yes
C1 H1 . 0.9800 no
C2 C3 . 1.522(4) yes
C2 H2 . 0.9800 no
C3 C4 . 1.517(3) yes
C3 H3 . 0.9800 no
C4 C5 . 1.531(3) yes
C4 H4 . 0.9800 no
C5 C6 . 1.505(3) yes
C5 H5 . 0.9800 no
C6 H6A . 0.9700 no
C6 H6B . 0.9700 no
C7 H7A . 0.9600 no
C7 H7B . 0.9600 no
C7 H7C . 0.9600 no
C8 C14 . 1.516(3) no
C9 C10 . 1.509(4) no
C10 C11 . 1.485(5) no
C10 C13 . 1.504(7) no
C10 C12 . 1.545(7) no
C14 C15 . 1.525(4) no
C14 C16 . 1.529(5) no
C14 C17 . 1.530(4) no
C15 H15A . 0.9600 no
C15 H15B . 0.9600 no
C15 H15C . 0.9600 no
C16 H16A . 0.9600 no
C16 H16B . 0.9600 no
C16 H16C . 0.9600 no
C17 H17A . 0.9600 no
C17 H17B . 0.9600 no
C17 H17C . 0.9600 no
C11 H11A . 0.9600 no
C11 H11B . 0.9600 no
C11 H11C . 0.9600 no
C12 H12A . 0.9600 no
C12 H12B . 0.9600 no
C12 H12C . 0.9600 no
C13 H13A . 0.9600 no
C13 H13B . 0.9600 no
C13 H13C . 0.9600 no

loop_
_geom_hbond_atom_site_label_D
_geom_hbond_atom_site_label_H
_geom_hbond_atom_site_label_A
_geom_hbond_site_symmetry_A
_geom_hbond_distance_DH
_geom_hbond_distance_HA
_geom_hbond_distance_DA
_geom_hbond_angle_DHA
_geom_hbond_publ_flag
O2 H22 O4 1_455 0.82(5) 2.08(5) 2.811(3) 149(5) yes
O4 H44 O9 3_755 0.78(3) 2.23(3) 2.995(3) 167(3) yes
C6 H6A O4 . 0.97 2.57 2.924(3) 102 yes

loop_
_geom_torsion_atom_site_label_1
_geom_torsion_atom_site_label_2
_geom_torsion_atom_site_label_3
_geom_torsion_atom_site_label_4
_geom_torsion
_geom_torsion_publ_flag
C7 O1 C1 O5 64.8(3) no
C7 O1 C1 C2 -170.9(2) no
C5 O5 C1 O1 65.5(3) no
C5 O5 C1 C2 -56.3(3) yes
O1 C1 C2 O2 170.30(19) yes
O5 C1 C2 O2 -65.2(2) no
O1 C1 C2 C3 -71.2(2) no
O5 C1 C2 C3 53.3(3) yes
C8 O3 C3 C4 153.5(2) no
C8 O3 C3 C2 -86.5(3) no
O2 C2 C3 O3 -54.8(2) yes
C1 C2 C3 O3 -172.86(19) no
O2 C2 C3 C4 62.1(2) no
C1 C2 C3 C4 -55.9(3) yes
O3 C3 C4 O4 -62.3(2) yes
C2 C3 C4 O4 177.47(18) no
O3 C3 C4 C5 178.59(18) no
C2 C3 C4 C5 58.3(2) yes
C1 O5 C5 C6 177.77(18) no
C1 O5 C5 C4 57.8(2) yes
O4 C4 C5 O5 -178.52(19) yes
C3 C4 C5 O5 -57.2(2) yes
O4 C4 C5 C6 64.8(2) yes
C3 C4 C5 C6 -173.8(2) no
C9 O6 C6 C5 -146.7(2) no
O5 C5 C6 O6 67.5(2) no
C4 C5 C6 O6 -173.41(19) yes
C3 O3 C8 O8 -0.6(4) no
C3 O3 C8 C14 -179.1(2) no
C6 O6 C9 O9 -2.4(4) no
C6 O6 C9 C10 178.6(3) no
O9 C9 C10 C11 -9.9(6) no
O6 C9 C10 C11 169.0(4) no
O9 C9 C10 C13 112.5(5) no
O6 C9 C10 C13 -68.6(5) no
O9 C9 C10 C12 -133.8(4) no
O6 C9 C10 C12 45.1(4) no
O8 C8 C14 C15 166.3(3) no
O3 C8 C14 C15 -15.2(3) no
O8 C8 C14 C16 -74.6(4) no
O3 C8 C14 C16 103.9(3) no
O8 C8 C14 C17 45.7(4) no
O3 C8 C14 C17 -135.8(3) no

loop_
_cod_related_entry_id
_cod_related_entry_database
_cod_related_entry_code
1 ChemSpider 8983928
